data_7239533
loop_
_publ_author_name
'Cai, Shengyun'
'Tian, Guojian'
'Li, Xin'
'Su, Jianhua'
'Tian, He'

_publ_section_title
;
 Efficient and stable DSSC sensitizers based on substituted
 dihydroindolo[2,3-b]carbazole donors with high molar extinction
 coefficients
;
_journal_issue 37
_journal_name_full 'Journal of Materials Chemistry A'
_journal_page_first 11295
_journal_paper_doi 10.1039/c3ta11748k
_journal_volume 1
_journal_year 2013
_chemical_absolute_configuration ad
_chemical_formula_sum 'C84 H88 N4'
_chemical_formula_weight 1153.58
_space_group_IT_number 4
_space_group_name_Hall 'P 2yb'
_space_group_name_H-M_alt 'P 1 21 1'
_symmetry_cell_setting monoclinic
_symmetry_space_group_name_H-M 'P 1 21 1'
_atom_sites_solution_hydrogens geom
_atom_sites_solution_primary direct
_atom_sites_solution_secondary difmap
_audit_creation_method SHELXL-97
_cell_angle_alpha 90.00
_cell_angle_beta 106.993(5)
_cell_angle_gamma 90.00
_cell_formula_units_Z 2
_cell_length_a 12.364(3)
_cell_length_b 22.542(5)
_cell_length_c 12.548(3)
_cell_measurement_reflns_used 1997
_cell_measurement_temperature 293(2)
_cell_measurement_theta_max 51.239
_cell_measurement_theta_min 4.452
_cell_volume 3344.6(14)
_computing_cell_refinement 'Bruker SMART'
_computing_data_collection 'Bruker SMART'
_computing_data_reduction 'Bruker SHELXTL'
_computing_molecular_graphics 'Bruker SHELXTL'
_computing_publication_material 'Bruker SHELXTL'
_computing_structure_refinement 'SHELXL-97 (Sheldrick, 1997)'
_computing_structure_solution 'SHELXS-97 (Sheldrick, 1990)'
_diffrn_ambient_temperature 293(2)
_diffrn_measured_fraction_theta_full 1.000
_diffrn_measured_fraction_theta_max 1.000
_diffrn_measurement_device_type 'CCD area detector'
_diffrn_measurement_method 'phi and omega scans'
_diffrn_radiation_monochromator graphite
_diffrn_radiation_source 'fine-focus sealed tube'
_diffrn_radiation_type MoK\a
_diffrn_radiation_wavelength 0.71073
_diffrn_reflns_av_R_equivalents 0.0413
_diffrn_reflns_av_sigmaI/netI 0.0930
_diffrn_reflns_limit_h_max 15
_diffrn_reflns_limit_h_min -12
_diffrn_reflns_limit_k_max 27
_diffrn_reflns_limit_k_min -27
_diffrn_reflns_limit_l_max 15
_diffrn_reflns_limit_l_min -15
_diffrn_reflns_number 20404
_diffrn_reflns_theta_full 26.00
_diffrn_reflns_theta_max 26.00
_diffrn_reflns_theta_min 1.72
_exptl_absorpt_coefficient_mu 0.066
_exptl_absorpt_correction_T_max 1.00000
_exptl_absorpt_correction_T_min 0.46497
_exptl_absorpt_correction_type empirical
_exptl_absorpt_process_details sadabs
_exptl_crystal_colour green
_exptl_crystal_density_diffrn 1.145
_exptl_crystal_density_method 'not measured'
_exptl_crystal_description prismatic
_exptl_crystal_F_000 1240
_exptl_crystal_size_max 0.256
_exptl_crystal_size_mid 0.153
_exptl_crystal_size_min 0.076
_refine_diff_density_max 0.152
_refine_diff_density_min -0.142
_refine_diff_density_rms 0.029
_refine_ls_abs_structure_details 'Flack H D (1983), Acta Cryst. A39, 876-881'
_refine_ls_abs_structure_Flack 1(4)
_refine_ls_extinction_coef 0.0009(3)
_refine_ls_extinction_expression Fc^*^=kFc[1+0.001xFc^2^\l^3^/sin(2\q)]^-1/4^
_refine_ls_extinction_method SHELXL
_refine_ls_goodness_of_fit_ref 0.958
_refine_ls_hydrogen_treatment constr
_refine_ls_matrix_type full
_refine_ls_number_parameters 853
_refine_ls_number_reflns 13088
_refine_ls_number_restraints 152
_refine_ls_restrained_S_all 0.976
_refine_ls_R_factor_all 0.1467
_refine_ls_R_factor_gt 0.0574
_refine_ls_shift/su_max 0.017
_refine_ls_shift/su_mean 0.001
_refine_ls_structure_factor_coef Fsqd
_refine_ls_weighting_details 'calc w=1/[\s^2^(Fo^2^)+(0.0640P)^2^+0.0000P] where P=(Fo^2^+2Fc^2^)/3'
_refine_ls_weighting_scheme calc
_refine_ls_wR_factor_gt 0.1269
_refine_ls_wR_factor_ref 0.1681
_reflns_number_gt 5911
_reflns_number_total 13088
_reflns_threshold_expression >2sigma(I)
_cod_data_source_file c3ta11748k.txt
_cod_data_source_block cd213100
_cod_depositor_comments
;
The following automatic conversions were performed:

data item '_symmetry_cell_setting' value 'Monoclinic' was changed to
'monoclinic' in accordance with the
/home/saulius/struct/COD-crude-data/automatic-downloads/DataCite-retrospective/RSC/depositions/lib/dictionaries/cif_core.dic
dictionary named 'cif_core.dic' version 2.4.2 last updated on
2011-04-26.

Automatic conversion script
Id: cif_fix_values 6909 2019-04-08 15:41:33Z antanas 
;
_cod_original_cell_volume 3344.7(12)
_cod_original_sg_symbol_H-M P2(1)
_cod_database_code 7239533

loop_
_symmetry_equiv_pos_as_xyz
'x, y, z'
'-x, y+1/2, -z'

loop_
_atom_site_label
_atom_site_type_symbol
_atom_site_fract_x
_atom_site_fract_y
_atom_site_fract_z
_atom_site_U_iso_or_equiv
_atom_site_adp_type
_atom_site_occupancy
_atom_site_symmetry_multiplicity
_atom_site_calc_flag
_atom_site_refinement_flags
_atom_site_disorder_assembly
_atom_site_disorder_group
N1 N 0.3455(3) 0.48676(16) 0.0105(3) 0.0697(10) Uani 1 1 d . . .
N2 N -0.0810(3) 0.45342(15) 0.0608(3) 0.0651(9) Uani 1 1 d . . .
N1' N 0.3042(3) 0.49695(15) 0.4219(3) 0.0661(10) Uani 1 1 d . . .
N2' N -0.0146(3) 0.44688(15) 0.6389(3) 0.0642(9) Uani 1 1 d . . .
C1 C 0.1748(3) 0.41955(16) -0.0131(3) 0.0562(10) Uani 1 1 d . . .
C2 C 0.2369(4) 0.47184(17) 0.0156(3) 0.0597(11) Uani 1 1 d . . .
C3 C 0.1945(4) 0.52146(18) 0.0628(3) 0.0599(11) Uani 1 1 d . . .
C4 C 0.0889(3) 0.52088(17) 0.0813(3) 0.0609(10) Uani 1 1 d . . .
C5 C 0.0272(3) 0.46852(17) 0.0508(3) 0.0582(10) Uani 1 1 d . . .
C6 C 0.0679(3) 0.41910(17) 0.0039(3) 0.0561(10) Uani 1 1 d . . .
C7 C 0.3696(4) 0.5444(2) 0.0486(4) 0.0687(12) Uani 1 1 d . . .
C8 C 0.2805(4) 0.56729(18) 0.0830(3) 0.0648(11) Uani 1 1 d . . .
C9 C 0.2899(4) 0.62460(19) 0.1270(4) 0.0757(13) Uani 1 1 d . . .
H9 H 0.2326 0.6406 0.1524 0.091 Uiso 1 1 calc R . .
C10 C 0.3856(5) 0.6570(2) 0.1320(4) 0.0934(16) Uani 1 1 d . . .
H10 H 0.3922 0.6954 0.1603 0.112 Uiso 1 1 calc R . .
C11 C 0.4724(5) 0.6337(3) 0.0959(4) 0.0937(16) Uani 1 1 d . . .
H11 H 0.5353 0.6570 0.0990 0.112 Uiso 1 1 calc R . .
C12 C 0.4679(4) 0.5765(2) 0.0554(4) 0.0865(14) Uani 1 1 d . . .
H12 H 0.5273 0.5603 0.0337 0.104 Uiso 1 1 calc R . .
C13 C -0.0178(4) 0.37351(18) -0.0163(3) 0.0628(11) Uani 1 1 d . . .
C14 C -0.1061(4) 0.39609(19) 0.0223(3) 0.0647(11) Uani 1 1 d . . .
C15 C -0.1998(4) 0.3623(2) 0.0198(4) 0.0802(13) Uani 1 1 d . . .
H15 H -0.2570 0.3774 0.0464 0.096 Uiso 1 1 calc R . .
C16 C -0.2066(5) 0.3063(2) -0.0226(4) 0.0928(16) Uani 1 1 d . . .
H16 H -0.2683 0.2826 -0.0232 0.111 Uiso 1 1 calc R . .
C17 C -0.1232(5) 0.2842(2) -0.0649(4) 0.0892(15) Uani 1 1 d . . .
H17 H -0.1317 0.2466 -0.0967 0.107 Uiso 1 1 calc R . .
C18 C -0.0287(4) 0.31659(19) -0.0607(3) 0.0715(12) Uani 1 1 d . . .
H18 H 0.0279 0.3007 -0.0873 0.086 Uiso 1 1 calc R . .
C19 C 0.2159(3) 0.36671(17) -0.0607(3) 0.0563(10) Uani 1 1 d . . .
C20 C 0.1944(3) 0.36041(19) -0.1742(4) 0.0668(12) Uani 1 1 d . . .
H20 H 0.1545 0.3896 -0.2221 0.080 Uiso 1 1 calc R . .
C21 C 0.2324(4) 0.3103(2) -0.2172(4) 0.0854(14) Uani 1 1 d . . .
H21 H 0.2172 0.3061 -0.2939 0.102 Uiso 1 1 calc R . .
C22 C 0.2924(5) 0.2670(2) -0.1470(6) 0.0989(17) Uani 1 1 d . . .
H22 H 0.3190 0.2338 -0.1756 0.119 Uiso 1 1 calc R . .
C23 C 0.3119(5) 0.2736(2) -0.0352(5) 0.1001(16) Uani 1 1 d . . .
H23 H 0.3520 0.2445 0.0129 0.120 Uiso 1 1 calc R . .
C24 C 0.2737(4) 0.32215(19) 0.0073(4) 0.0750(13) Uani 1 1 d . . .
H24 H 0.2869 0.3252 0.0840 0.090 Uiso 1 1 calc R . .
C25 C 0.0471(3) 0.57442(17) 0.1266(4) 0.0619(11) Uani 1 1 d . . .
C26 C 0.0768(4) 0.5844(2) 0.2402(4) 0.0711(12) Uani 1 1 d . . .
H26 H 0.1213 0.5567 0.2884 0.085 Uiso 1 1 calc R . .
C27 C 0.0419(4) 0.6343(2) 0.2831(4) 0.0837(14) Uani 1 1 d . . .
H27 H 0.0639 0.6407 0.3597 0.100 Uiso 1 1 calc R . .
C28 C -0.0252(4) 0.6746(2) 0.2131(5) 0.0897(15) Uani 1 1 d . . .
H28 H -0.0502 0.7082 0.2419 0.108 Uiso 1 1 calc R . .
C29 C -0.0557(4) 0.66555(19) 0.1006(5) 0.0864(15) Uani 1 1 d . . .
H29 H -0.1018 0.6930 0.0530 0.104 Uiso 1 1 calc R . .
C30 C -0.0186(4) 0.61599(19) 0.0568(4) 0.0761(13) Uani 1 1 d . . .
H30 H -0.0381 0.6107 -0.0200 0.091 Uiso 1 1 calc R . .
C31 C 0.4213(4) 0.4518(2) -0.0313(4) 0.0800(14) Uani 1 1 d . B .
H31A H 0.4057 0.4102 -0.0226 0.096 Uiso 1 1 calc R . .
H31B H 0.4981 0.4596 0.0142 0.096 Uiso 1 1 calc R . .
C32 C 0.4146(4) 0.4626(2) -0.1496(5) 0.0982(16) Uani 1 1 d D . .
H32D H 0.4370 0.5029 -0.1609 0.118 Uiso 0.60 1 calc PR A 1
H32E H 0.3390 0.4553 -0.1984 0.118 Uiso 0.60 1 calc PR A 1
H32F H 0.4084 0.5045 -0.1621 0.118 Uiso 0.40 1 d PR A 2
H32K H 0.3474 0.4435 -0.1961 0.118 Uiso 0.40 1 d PR A 2
C33 C 0.5047(8) 0.4144(4) -0.1696(7) 0.0848(19) Uani 0.60 1 d PDU B 1
H33A H 0.5793 0.4212 -0.1183 0.102 Uiso 0.60 1 calc PR B 1
H33B H 0.4810 0.3743 -0.1587 0.102 Uiso 0.60 1 calc PR B 1
C34 C 0.5063(8) 0.4235(4) -0.2934(7) 0.092(2) Uani 0.60 1 d PDU B 1
H34A H 0.4323 0.4161 -0.3454 0.110 Uiso 0.60 1 calc PR B 1
H34B H 0.5302 0.4633 -0.3049 0.110 Uiso 0.60 1 calc PR B 1
C33" C 0.5039(12) 0.4491(6) -0.2053(13) 0.100(2) Uani 0.40 1 d PDU B 2
H33C H 0.5009 0.4790 -0.2617 0.120 Uiso 0.40 1 calc PR B 2
H33D H 0.5776 0.4518 -0.1504 0.120 Uiso 0.40 1 calc PR B 2
C34" C 0.4929(12) 0.3926(6) -0.2556(14) 0.098(2) Uani 0.40 1 d PDU B 2
H34C H 0.4218 0.3910 -0.3146 0.118 Uiso 0.40 1 calc PR B 2
H34D H 0.4899 0.3630 -0.2005 0.118 Uiso 0.40 1 calc PR B 2
C35 C 0.5944(5) 0.3763(3) -0.3069(5) 0.124(2) Uani 1 1 d D . .
H35G H 0.6135 0.3870 -0.3741 0.148 Uiso 0.60 1 calc PR B 1
H35E H 0.6622 0.3827 -0.2454 0.148 Uiso 0.60 1 calc PR B 1
H35F H 0.6627 0.3854 -0.2503 0.148 Uiso 0.40 1 d PR B 2
H35K H 0.5907 0.3934 -0.3773 0.148 Uiso 0.40 1 d PR B 2
C36 C 0.5742(5) 0.3120(3) -0.3129(6) 0.140(2) Uani 1 1 d . B .
H36A H 0.5611 0.2987 -0.2451 0.210 Uiso 1 1 calc R . .
H36B H 0.6391 0.2921 -0.3230 0.210 Uiso 1 1 calc R . .
H36C H 0.5092 0.3033 -0.3747 0.210 Uiso 1 1 calc R . .
C37 C -0.1536(4) 0.4866(2) 0.1117(4) 0.0820(14) Uani 1 1 d . D .
H37A H -0.2318 0.4792 0.0702 0.098 Uiso 1 1 calc R . .
H37B H -0.1393 0.5286 0.1063 0.098 Uiso 1 1 calc R . .
C38 C -0.1368(4) 0.4711(2) 0.2322(4) 0.1000(17) Uani 1 1 d D . .
H38D H -0.0622 0.4853 0.2729 0.120 Uiso 0.60 1 calc PR C 1
H38E H -0.1337 0.4281 0.2368 0.120 Uiso 0.60 1 calc PR C 1
H38F H -0.0625 0.4798 0.2784 0.120 Uiso 0.40 1 d PR C 2
H38K H -0.1591 0.4308 0.2414 0.120 Uiso 0.40 1 d PR C 2
C39 C -0.2167(8) 0.4911(4) 0.2977(8) 0.093(2) Uani 0.60 1 d PDU D 1
H39A H -0.1923 0.4748 0.3725 0.112 Uiso 0.60 1 calc PR D 1
H39B H -0.2928 0.4771 0.2614 0.112 Uiso 0.60 1 calc PR D 1
C40 C -0.2151(8) 0.5592(4) 0.3029(8) 0.093(2) Uani 0.60 1 d PDU D 1
H40A H -0.2392 0.5761 0.2285 0.111 Uiso 0.60 1 calc PR D 1
H40B H -0.1398 0.5736 0.3409 0.111 Uiso 0.60 1 calc PR D 1
C39" C -0.2352(12) 0.5203(7) 0.2412(10) 0.097(2) Uani 0.40 1 d PDU D 2
H39C H -0.2250 0.5574 0.2062 0.117 Uiso 0.40 1 calc PR D 2
H39D H -0.3102 0.5052 0.2042 0.117 Uiso 0.40 1 calc PR D 2
C40" C -0.2212(13) 0.5293(8) 0.3592(10) 0.099(2) Uani 0.40 1 d PDU D 2
H40G H -0.1442 0.5414 0.3968 0.118 Uiso 0.40 1 calc PR D 2
H40H H -0.2366 0.4927 0.3927 0.118 Uiso 0.40 1 calc PR D 2
C41 C -0.3014(5) 0.5761(3) 0.3706(5) 0.130(2) Uani 1 1 d . . .
H41G H -0.3782 0.5659 0.3286 0.155 Uiso 0.60 1 calc PR D 1
H41T H -0.2822 0.5557 0.4418 0.155 Uiso 0.60 1 calc PR D 1
H41Y H -0.3262 0.5619 0.4318 0.155 Uiso 0.40 1 d PR D 2
H41K H -0.3632 0.5699 0.3048 0.155 Uiso 0.40 1 d PR D 2
C42 C -0.2889(6) 0.6406(4) 0.3865(6) 0.154(3) Uani 1 1 d . D .
H42A H -0.2108 0.6513 0.4005 0.231 Uiso 1 1 calc R . .
H42B H -0.3143 0.6522 0.4488 0.231 Uiso 1 1 calc R . .
H42C H -0.3333 0.6604 0.3205 0.231 Uiso 1 1 calc R . .
C1' C 0.1669(3) 0.42287(18) 0.4631(3) 0.0568(10) Uani 1 1 d . . .
C2' C 0.2228(3) 0.47761(17) 0.4724(3) 0.0569(10) Uani 1 1 d . . .
C3' C 0.2006(3) 0.52573(18) 0.5385(3) 0.0619(11) Uani 1 1 d . . .
C4' C 0.1209(3) 0.51962(18) 0.5970(3) 0.0575(10) Uani 1 1 d . . .
C5' C 0.0663(3) 0.46578(19) 0.5889(3) 0.0599(11) Uani 1 1 d . . .
C6' C 0.0887(3) 0.41858(18) 0.5240(3) 0.0571(10) Uani 1 1 d . . .
C7' C 0.3302(4) 0.5560(2) 0.4524(4) 0.0706(12) Uani 1 1 d . . .
C8' C 0.2700(3) 0.57394(18) 0.5246(3) 0.0623(11) Uani 1 1 d . . .
C9' C 0.2820(4) 0.6336(2) 0.5598(4) 0.0787(13) Uani 1 1 d . . .
H9' H 0.2415 0.6478 0.6064 0.094 Uiso 1 1 calc R . .
C10' C 0.3537(5) 0.6712(2) 0.5254(4) 0.0922(15) Uani 1 1 d . . .
H10' H 0.3623 0.7104 0.5495 0.111 Uiso 1 1 calc R . .
C11' C 0.4129(5) 0.6501(2) 0.4545(5) 0.0965(16) Uani 1 1 d . . .
H11' H 0.4600 0.6759 0.4309 0.116 Uiso 1 1 calc R . .
C12' C 0.4041(4) 0.5920(2) 0.4179(4) 0.0918(16) Uani 1 1 d . . .
H12' H 0.4457 0.5779 0.3724 0.110 Uiso 1 1 calc R . .
C13' C 0.0165(4) 0.36952(19) 0.5338(3) 0.0614(11) Uani 1 1 d . . .
C14' C -0.0446(3) 0.38950(19) 0.6060(3) 0.0608(11) Uani 1 1 d . . .
C15' C -0.1201(4) 0.3514(2) 0.6377(4) 0.0797(13) Uani 1 1 d . . .
H15' H -0.1598 0.3644 0.6858 0.096 Uiso 1 1 calc R . .
C16' C -0.1339(4) 0.2956(2) 0.5969(4) 0.0857(14) Uani 1 1 d . . .
H16' H -0.1833 0.2700 0.6175 0.103 Uiso 1 1 calc R . .
C17' C -0.0750(4) 0.2757(2) 0.5242(4) 0.0830(14) Uani 1 1 d . . .
H17' H -0.0859 0.2371 0.4970 0.100 Uiso 1 1 calc R . .
C18' C -0.0018(4) 0.3122(2) 0.4925(4) 0.0725(12) Uani 1 1 d . . .
H18' H 0.0358 0.2985 0.4431 0.087 Uiso 1 1 calc R . .
C19' C 0.1894(3) 0.36991(17) 0.4016(3) 0.0594(11) Uani 1 1 d . . .
C20' C 0.1260(4) 0.35823(19) 0.2942(4) 0.0704(12) Uani 1 1 d . . .
H20' H 0.0712 0.3853 0.2569 0.084 Uiso 1 1 calc R . .
C21' C 0.1421(5) 0.3072(2) 0.2407(4) 0.0891(15) Uani 1 1 d . . .
H21' H 0.0970 0.2996 0.1686 0.107 Uiso 1 1 calc R . .
C22' C 0.2234(5) 0.2679(2) 0.2929(5) 0.0961(17) Uani 1 1 d . . .
H22' H 0.2357 0.2339 0.2561 0.115 Uiso 1 1 calc R . .
C23' C 0.2869(5) 0.2787(2) 0.3996(5) 0.0913(16) Uani 1 1 d . . .
H23' H 0.3418 0.2515 0.4360 0.110 Uiso 1 1 calc R . .
C24' C 0.2706(4) 0.32938(19) 0.4545(4) 0.0736(13) Uani 1 1 d . . .
H24' H 0.3147 0.3362 0.5273 0.088 Uiso 1 1 calc R . .
C25' C 0.0997(4) 0.57297(18) 0.6611(3) 0.0627(11) Uani 1 1 d . . .
C26' C 0.1697(4) 0.5853(2) 0.7667(4) 0.0879(14) Uani 1 1 d . . .
H26' H 0.2291 0.5600 0.8009 0.105 Uiso 1 1 calc R . .
C27' C 0.1499(5) 0.6363(2) 0.8211(4) 0.0992(17) Uani 1 1 d . . .
H27' H 0.1954 0.6442 0.8930 0.119 Uiso 1 1 calc R . .
C28' C 0.0659(6) 0.6745(2) 0.7715(5) 0.0967(17) Uani 1 1 d . . .
H28' H 0.0545 0.7085 0.8087 0.116 Uiso 1 1 calc R . .
C29' C -0.0023(5) 0.6627(2) 0.6663(5) 0.0896(16) Uani 1 1 d . . .
H29' H -0.0605 0.6886 0.6322 0.107 Uiso 1 1 calc R . .
C30' C 0.0153(4) 0.6122(2) 0.6106(4) 0.0730(12) Uani 1 1 d . . .
H30' H -0.0303 0.6049 0.5385 0.088 Uiso 1 1 calc R . .
C31' C -0.0547(3) 0.4765(2) 0.7226(4) 0.0709(11) Uani 1 1 d U . .
H31C H 0.0018 0.5051 0.7611 0.085 Uiso 1 1 calc R . .
H31D H -0.0619 0.4473 0.7769 0.085 Uiso 1 1 calc R . .
C32' C -0.1665(4) 0.5082(2) 0.6783(4) 0.0762(11) Uani 1 1 d U . .
H32C H -0.2238 0.4799 0.6400 0.091 Uiso 1 1 calc R . .
H32G H -0.1599 0.5379 0.6246 0.091 Uiso 1 1 calc R . .
C33' C -0.2033(4) 0.5378(2) 0.7703(4) 0.0945(13) Uani 1 1 d U . .
H33G H -0.2172 0.5073 0.8191 0.113 Uiso 1 1 calc R . .
H33H H -0.1414 0.5622 0.8139 0.113 Uiso 1 1 calc R . .
C34' C -0.3057(5) 0.5755(3) 0.7322(5) 0.1088(14) Uani 1 1 d U . .
H34G H -0.3673 0.5519 0.6860 0.131 Uiso 1 1 calc R . .
H34H H -0.2910 0.6075 0.6867 0.131 Uiso 1 1 calc R . .
C35' C -0.3429(5) 0.6023(3) 0.8303(5) 0.1275(17) Uani 1 1 d U . .
H35C H -0.3564 0.5702 0.8762 0.153 Uiso 1 1 calc R . .
H35D H -0.2813 0.6261 0.8760 0.153 Uiso 1 1 calc R . .
C36' C -0.4422(5) 0.6383(3) 0.7959(6) 0.150(2) Uani 1 1 d U . .
H36D H -0.4284 0.6715 0.7537 0.225 Uiso 1 1 calc R . .
H36E H -0.4612 0.6524 0.8604 0.225 Uiso 1 1 calc R . .
H36F H -0.5038 0.6152 0.7504 0.225 Uiso 1 1 calc R . .
C37' C 0.3443(4) 0.46645(19) 0.3378(3) 0.0709(11) Uani 1 1 d U . .
H37C H 0.3539 0.4953 0.2841 0.085 Uiso 1 1 calc R . .
H37D H 0.2870 0.4384 0.2985 0.085 Uiso 1 1 calc R . .
C38' C 0.4540(4) 0.4338(2) 0.3853(4) 0.0809(12) Uani 1 1 d U . .
H38C H 0.4457 0.4056 0.4408 0.097 Uiso 1 1 calc R . .
H38G H 0.5126 0.4619 0.4218 0.097 Uiso 1 1 calc R . .
C39' C 0.4893(4) 0.4011(2) 0.2950(5) 0.1039(14) Uani 1 1 d U F .
H39G H 0.4251 0.3781 0.2519 0.125 Uiso 1 1 calc R . .
H39H H 0.5057 0.4304 0.2453 0.125 Uiso 1 1 calc R . .
C40' C 0.5868(5) 0.3611(3) 0.3310(5) 0.1231(16) Uani 1 1 d DU . .
H40C H 0.5721 0.3303 0.3788 0.148 Uiso 0.70 1 calc PR E 1
H40D H 0.6534 0.3830 0.3724 0.148 Uiso 0.70 1 calc PR E 1
H40E H 0.5578 0.3255 0.3547 0.148 Uiso 0.30 1 d PR E 2
H40F H 0.6311 0.3794 0.3987 0.148 Uiso 0.30 1 d PR E 2
C41' C 0.6068(11) 0.3329(5) 0.2232(10) 0.130(2) Uani 0.70 1 d PDU F 1
H41C H 0.5369 0.3152 0.1780 0.157 Uiso 0.70 1 calc PR F 1
H41D H 0.6282 0.3638 0.1795 0.157 Uiso 0.70 1 calc PR F 1
C42' C 0.6963(11) 0.2870(5) 0.2522(11) 0.140(4) Uani 0.60 1 d PDU F 1
H42D H 0.7065 0.2707 0.1851 0.211 Uiso 0.60 1 calc PR F 1
H42E H 0.6746 0.2561 0.2943 0.211 Uiso 0.60 1 calc PR F 1
H42F H 0.7659 0.3046 0.2959 0.211 Uiso 0.60 1 calc PR F 1
C41" C 0.6767(16) 0.3360(11) 0.284(2) 0.141(7) Uani 0.30 1 d PDU F 2
H41E H 0.7380 0.3173 0.3403 0.170 Uiso 0.30 1 calc PR F 2
H41F H 0.7065 0.3654 0.2434 0.170 Uiso 0.30 1 calc PR F 2
C42" C 0.5984(17) 0.2896(8) 0.2042(15) 0.147(6) Uani 0.40 1 d PDU F 2
H42G H 0.5514 0.2704 0.2426 0.220 Uiso 0.40 1 calc PR F 2
H42H H 0.6442 0.2606 0.1819 0.220 Uiso 0.40 1 calc PR F 2
H42I H 0.5516 0.3096 0.1395 0.220 Uiso 0.40 1 calc PR F 2

loop_
_atom_site_aniso_label
_atom_site_aniso_U_11
_atom_site_aniso_U_22
_atom_site_aniso_U_33
_atom_site_aniso_U_23
_atom_site_aniso_U_13
_atom_site_aniso_U_12
N1 0.068(2) 0.065(2) 0.080(3) -0.004(2) 0.028(2) 0.001(2)
N2 0.065(2) 0.061(2) 0.072(2) -0.012(2) 0.0240(19) -0.0001(18)
N1' 0.077(2) 0.063(2) 0.068(2) 0.0019(19) 0.036(2) 0.0021(18)
N2' 0.077(2) 0.062(2) 0.061(2) -0.0001(19) 0.031(2) 0.0025(19)
C1 0.068(3) 0.047(2) 0.051(2) -0.0039(19) 0.014(2) 0.004(2)
C2 0.072(3) 0.050(2) 0.061(3) 0.002(2) 0.026(2) 0.006(2)
C3 0.072(3) 0.050(2) 0.055(3) -0.003(2) 0.015(2) -0.001(2)
C4 0.071(3) 0.049(2) 0.061(3) -0.002(2) 0.016(2) 0.006(2)
C5 0.062(3) 0.054(3) 0.056(3) -0.002(2) 0.014(2) 0.003(2)
C6 0.068(3) 0.049(2) 0.048(2) 0.0018(19) 0.012(2) 0.004(2)
C7 0.079(3) 0.059(3) 0.067(3) 0.001(2) 0.020(3) -0.007(2)
C8 0.080(3) 0.053(3) 0.060(3) 0.000(2) 0.018(2) -0.006(2)
C9 0.090(3) 0.063(3) 0.070(3) -0.009(2) 0.017(3) -0.012(3)
C10 0.120(5) 0.074(3) 0.080(4) -0.012(3) 0.019(3) -0.027(3)
C11 0.099(4) 0.087(4) 0.092(4) -0.012(3) 0.023(3) -0.041(3)
C12 0.077(3) 0.093(4) 0.085(4) 0.002(3) 0.019(3) -0.021(3)
C13 0.078(3) 0.052(3) 0.055(3) -0.006(2) 0.014(2) -0.006(2)
C14 0.071(3) 0.063(3) 0.060(3) -0.005(2) 0.019(2) -0.002(2)
C15 0.080(3) 0.076(3) 0.088(4) -0.003(3) 0.031(3) -0.013(3)
C16 0.102(4) 0.086(4) 0.097(4) -0.017(3) 0.038(3) -0.031(3)
C17 0.113(4) 0.070(3) 0.086(4) -0.013(3) 0.031(3) -0.020(3)
C18 0.087(3) 0.063(3) 0.066(3) -0.006(2) 0.024(2) -0.004(2)
C19 0.067(3) 0.047(2) 0.053(3) -0.002(2) 0.015(2) 0.004(2)
C20 0.068(3) 0.064(3) 0.067(3) -0.005(2) 0.017(2) 0.006(2)
C21 0.094(4) 0.091(4) 0.074(3) -0.019(3) 0.029(3) 0.005(3)
C22 0.111(4) 0.071(4) 0.118(5) -0.012(4) 0.039(4) 0.031(3)
C23 0.114(4) 0.076(4) 0.105(5) 0.011(3) 0.022(4) 0.036(3)
C24 0.092(3) 0.061(3) 0.070(3) -0.001(3) 0.021(3) 0.005(3)
C25 0.068(3) 0.050(2) 0.066(3) -0.007(2) 0.017(2) 0.001(2)
C26 0.080(3) 0.069(3) 0.061(3) -0.003(2) 0.016(2) 0.015(2)
C27 0.095(3) 0.073(3) 0.079(3) -0.019(3) 0.020(3) 0.011(3)
C28 0.097(4) 0.066(3) 0.104(5) -0.022(3) 0.026(3) 0.008(3)
C29 0.098(4) 0.057(3) 0.095(4) -0.001(3) 0.014(3) 0.014(3)
C30 0.095(3) 0.057(3) 0.066(3) -0.006(2) 0.006(3) 0.007(3)
C31 0.064(3) 0.070(3) 0.111(4) -0.006(3) 0.032(3) 0.001(2)
C32 0.097(4) 0.101(4) 0.113(5) -0.027(3) 0.057(3) -0.006(3)
C33 0.110(4) 0.072(5) 0.083(5) 0.003(4) 0.045(4) 0.004(4)
C34 0.114(4) 0.082(5) 0.087(5) 0.003(4) 0.043(4) 0.002(5)
C33" 0.120(4) 0.091(6) 0.094(6) -0.002(5) 0.041(4) 0.002(5)
C34" 0.119(4) 0.086(6) 0.095(6) 0.000(5) 0.039(5) 0.002(5)
C35 0.115(4) 0.163(6) 0.100(4) -0.013(4) 0.041(4) 0.043(4)
C36 0.124(5) 0.119(5) 0.168(7) -0.011(5) 0.031(5) 0.035(4)
C37 0.072(3) 0.072(3) 0.105(4) -0.014(3) 0.030(3) 0.009(2)
C38 0.099(4) 0.122(4) 0.096(4) -0.037(3) 0.055(3) -0.007(3)
C39 0.103(4) 0.115(6) 0.068(5) -0.002(4) 0.037(4) 0.015(5)
C40 0.099(4) 0.116(6) 0.070(5) -0.005(4) 0.036(4) 0.014(5)
C39" 0.105(4) 0.120(7) 0.071(6) -0.007(4) 0.032(5) 0.016(5)
C40" 0.106(4) 0.121(7) 0.073(6) -0.005(4) 0.032(5) 0.016(5)
C41 0.123(5) 0.157(6) 0.116(5) -0.026(5) 0.046(4) 0.052(5)
C42 0.159(7) 0.199(8) 0.105(5) -0.011(5) 0.040(5) 0.042(6)
C1' 0.067(2) 0.053(2) 0.050(2) -0.001(2) 0.017(2) 0.008(2)
C2' 0.066(3) 0.056(3) 0.050(3) 0.002(2) 0.018(2) 0.009(2)
C3' 0.072(3) 0.058(3) 0.053(3) 0.007(2) 0.014(2) 0.007(2)
C4' 0.070(3) 0.056(3) 0.046(2) 0.002(2) 0.015(2) 0.012(2)
C5' 0.066(3) 0.067(3) 0.050(3) 0.005(2) 0.021(2) 0.007(2)
C6' 0.068(3) 0.054(2) 0.048(2) 0.003(2) 0.013(2) 0.005(2)
C7' 0.073(3) 0.068(3) 0.071(3) 0.010(2) 0.022(3) -0.004(2)
C8' 0.067(3) 0.056(3) 0.063(3) 0.003(2) 0.018(2) 0.004(2)
C9' 0.086(3) 0.071(3) 0.076(3) -0.003(3) 0.019(3) -0.002(3)
C10' 0.099(4) 0.083(4) 0.094(4) -0.003(3) 0.028(3) -0.020(3)
C11' 0.100(4) 0.076(4) 0.115(5) 0.005(3) 0.035(4) -0.022(3)
C12' 0.096(4) 0.091(4) 0.100(4) -0.001(3) 0.046(3) -0.018(3)
C13' 0.073(3) 0.060(3) 0.052(3) -0.001(2) 0.019(2) 0.003(2)
C14' 0.064(3) 0.061(3) 0.059(3) 0.011(2) 0.020(2) 0.008(2)
C15' 0.088(3) 0.080(3) 0.080(3) 0.005(3) 0.039(3) 0.003(3)
C16' 0.093(4) 0.082(4) 0.091(4) 0.000(3) 0.041(3) -0.013(3)
C17' 0.095(4) 0.064(3) 0.095(4) -0.004(3) 0.036(3) -0.008(3)
C18' 0.082(3) 0.068(3) 0.070(3) 0.002(3) 0.026(2) -0.005(3)
C19' 0.072(3) 0.053(3) 0.058(3) 0.005(2) 0.026(2) 0.006(2)
C20' 0.095(3) 0.062(3) 0.053(3) 0.008(2) 0.021(3) 0.013(2)
C21' 0.124(4) 0.083(4) 0.067(3) -0.006(3) 0.038(3) -0.003(3)
C22' 0.138(5) 0.068(3) 0.093(4) -0.002(3) 0.051(4) 0.021(3)
C23' 0.104(4) 0.063(3) 0.107(5) 0.009(3) 0.031(4) 0.021(3)
C24' 0.086(3) 0.062(3) 0.073(3) 0.009(3) 0.024(3) 0.016(3)
C25' 0.082(3) 0.055(3) 0.052(3) 0.000(2) 0.021(2) 0.002(2)
C26' 0.114(4) 0.081(3) 0.058(3) -0.003(3) 0.008(3) 0.016(3)
C27' 0.155(5) 0.075(3) 0.058(3) -0.011(3) 0.015(3) 0.009(4)
C28' 0.147(5) 0.062(3) 0.092(4) -0.011(3) 0.052(4) 0.007(4)
C29' 0.105(4) 0.068(3) 0.105(5) 0.010(3) 0.045(4) 0.024(3)
C30' 0.085(3) 0.064(3) 0.071(3) 0.001(3) 0.026(3) 0.008(3)
C31' 0.074(3) 0.080(3) 0.065(3) 0.001(2) 0.031(2) 0.010(2)
C32' 0.078(2) 0.082(3) 0.075(2) 0.002(2) 0.033(2) 0.011(2)
C33' 0.093(3) 0.104(3) 0.093(3) -0.011(2) 0.038(2) 0.016(2)
C34' 0.103(3) 0.111(3) 0.122(3) -0.007(3) 0.047(3) 0.031(3)
C35' 0.111(3) 0.139(4) 0.136(4) -0.008(3) 0.041(3) 0.045(3)
C36' 0.128(5) 0.163(5) 0.164(5) 0.005(5) 0.051(4) 0.048(4)
C37' 0.083(3) 0.073(3) 0.063(3) 0.009(2) 0.033(2) 0.009(2)
C38' 0.089(3) 0.078(3) 0.083(3) 0.008(2) 0.037(2) 0.016(2)
C39' 0.112(3) 0.103(3) 0.110(3) 0.004(3) 0.053(3) 0.021(3)
C40' 0.133(4) 0.114(4) 0.141(4) 0.010(3) 0.069(3) 0.031(3)
C41' 0.137(5) 0.124(5) 0.149(5) 0.004(5) 0.071(4) 0.047(5)
C42' 0.157(8) 0.128(7) 0.141(8) 0.020(7) 0.051(7) 0.072(7)
C41" 0.142(15) 0.144(15) 0.127(15) -0.013(12) 0.022(12) 0.067(12)
C42" 0.151(14) 0.138(14) 0.140(14) -0.013(11) 0.024(11) 0.045(12)

loop_
_atom_type_symbol
_atom_type_description
_atom_type_scat_dispersion_real
_atom_type_scat_dispersion_imag
_atom_type_scat_source
C C 0.0033 0.0016 'International Tables Vol C Tables 4.2.6.8 and 6.1.1.4'
H H 0.0000 0.0000 'International Tables Vol C Tables 4.2.6.8 and 6.1.1.4'
N N 0.0061 0.0033 'International Tables Vol C Tables 4.2.6.8 and 6.1.1.4'

loop_
_geom_angle_atom_site_label_1
_geom_angle_atom_site_label_2
_geom_angle_atom_site_label_3
_geom_angle
C7 N1 C2 108.7(4)
C7 N1 C31 122.9(4)
C2 N1 C31 128.3(4)
C14 N2 C5 108.3(3)
C14 N2 C37 122.0(4)
C5 N2 C37 129.4(3)
C7' N1' C2' 108.0(3)
C7' N1' C37' 123.2(4)
C2' N1' C37' 128.1(3)
C14' N2' C5' 108.6(3)
C14' N2' C31' 122.1(4)
C5' N2' C31' 129.0(4)
C2 C1 C6 116.1(3)
C2 C1 C19 123.6(4)
C6 C1 C19 120.3(3)
C1 C2 N1 130.7(4)
C1 C2 C3 121.7(4)
N1 C2 C3 107.5(3)
C4 C3 C2 122.4(4)
C4 C3 C8 130.8(4)
C2 C3 C8 106.8(4)
C3 C4 C5 115.2(4)
C3 C4 C25 120.2(4)
C5 C4 C25 124.5(4)
C4 C5 C6 123.1(4)
C4 C5 N2 129.1(4)
C6 C5 N2 107.8(3)
C1 C6 C5 121.5(3)
C1 C6 C13 131.0(4)
C5 C6 C13 107.5(3)
N1 C7 C8 110.1(4)
N1 C7 C12 127.1(5)
C8 C7 C12 122.8(5)
C7 C8 C9 118.9(4)
C7 C8 C3 106.7(4)
C9 C8 C3 134.4(4)
C10 C9 C8 118.7(5)
C10 C9 H9 120.7
C8 C9 H9 120.7
C9 C10 C11 121.4(5)
C9 C10 H10 119.3
C11 C10 H10 119.3
C12 C11 C10 121.6(5)
C12 C11 H11 119.2
C10 C11 H11 119.2
C11 C12 C7 116.6(5)
C11 C12 H12 121.7
C7 C12 H12 121.7
C18 C13 C14 118.5(4)
C18 C13 C6 135.0(4)
C14 C13 C6 106.5(3)
C15 C14 N2 128.8(4)
C15 C14 C13 121.4(4)
N2 C14 C13 109.8(4)
C16 C15 C14 118.4(4)
C16 C15 H15 120.8
C14 C15 H15 120.8
C15 C16 C17 121.0(5)
C15 C16 H16 119.5
C17 C16 H16 119.5
C18 C17 C16 121.2(5)
C18 C17 H17 119.4
C16 C17 H17 119.4
C17 C18 C13 119.4(4)
C17 C18 H18 120.3
C13 C18 H18 120.3
C24 C19 C20 118.3(4)
C24 C19 C1 120.8(4)
C20 C19 C1 120.8(4)
C19 C20 C21 120.0(4)
C19 C20 H20 120.0
C21 C20 H20 120.0
C22 C21 C20 120.5(5)
C22 C21 H21 119.8
C20 C21 H21 119.8
C23 C22 C21 118.8(5)
C23 C22 H22 120.6
C21 C22 H22 120.6
C22 C23 C24 121.0(5)
C22 C23 H23 119.5
C24 C23 H23 119.5
C23 C24 C19 121.4(5)
C23 C24 H24 119.3
C19 C24 H24 119.3
C30 C25 C26 118.4(4)
C30 C25 C4 121.0(4)
C26 C25 C4 120.6(4)
C27 C26 C25 121.3(4)
C27 C26 H26 119.3
C25 C26 H26 119.3
C28 C27 C26 119.7(5)
C28 C27 H27 120.2
C26 C27 H27 120.2
C27 C28 C29 120.0(5)
C27 C28 H28 120.0
C29 C28 H28 120.0
C28 C29 C30 120.5(5)
C28 C29 H29 119.7
C30 C29 H29 119.7
C25 C30 C29 120.1(4)
C25 C30 H30 120.0
C29 C30 H30 120.0
N1 C31 C32 115.0(4)
N1 C31 H31A 108.5
C32 C31 H31A 108.5
N1 C31 H31B 108.5
C32 C31 H31B 108.5
H31A C31 H31B 107.5
C31 C32 C33" 126.8(8)
C31 C32 C33 101.7(5)
C33" C32 C33 33.1(5)
C31 C32 H32D 111.4
C33" C32 H32D 80.9
C33 C32 H32D 111.4
C31 C32 H32E 111.4
C33" C32 H32E 112.1
C33 C32 H32E 111.4
H32D C32 H32E 109.3
C31 C32 H32F 107.8
C33" C32 H32F 99.2
C33 C32 H32F 131.3
H32D C32 H32F 21.0
H32E C32 H32F 92.8
C31 C32 H32K 108.5
C33" C32 H32K 104.3
C33 C32 H32K 96.6
H32D C32 H32K 124.1
H32E C32 H32K 16.9
H32F C32 H32K 109.2
C34 C33 C32 105.7(6)
C34 C33 H33A 110.6
C32 C33 H33A 110.6
C34 C33 H33B 110.6
C32 C33 H33B 110.6
H33A C33 H33B 108.7
C35 C34 C33 103.2(7)
C35 C34 H34A 111.1
C33 C34 H34A 111.1
C35 C34 H34B 111.1
C33 C34 H34B 111.1
H34A C34 H34B 109.1
C34" C33" C32 113.8(11)
C34" C33" H33C 108.8
C32 C33" H33C 108.8
C34" C33" H33D 108.8
C32 C33" H33D 108.8
H33C C33" H33D 107.7
C33" C34" C35 113.6(11)
C33" C34" H34C 108.9
C35 C34" H34C 108.9
C33" C34" H34D 108.8
C35 C34" H34D 108.8
H34C C34" H34D 107.7
C36 C35 C34 124.2(6)
C36 C35 C34" 96.0(7)
C34 C35 C34" 32.3(5)
C36 C35 H35G 106.3
C34 C35 H35G 106.3
C34" C35 H35G 135.0
C36 C35 H35E 106.3
C34 C35 H35E 106.3
C34" C35 H35E 103.9
H35G C35 H35E 106.4
C36 C35 H35F 110.5
C34 C35 H35F 105.4
C34" C35 H35F 106.0
H35G C35 H35F 102.0
H35E C35 H35F 5.2
C36 C35 H35K 113.0
C34 C35 H35K 88.8
C34" C35 H35K 116.5
H35G C35 H35K 18.5
H35E C35 H35K 118.4
H35F C35 H35K 113.3
C35 C36 H36A 109.5
C35 C36 H36B 109.5
H36A C36 H36B 109.5
C35 C36 H36C 109.5
H36A C36 H36C 109.5
H36B C36 H36C 109.5
N2 C37 C38 113.6(4)
N2 C37 H37A 108.8
C38 C37 H37A 108.8
N2 C37 H37B 108.8
C38 C37 H37B 108.8
H37A C37 H37B 107.7
C37 C38 C39 123.5(6)
C37 C38 C39" 91.4(6)
C39 C38 C39" 34.0(5)
C37 C38 H38D 106.5
C39 C38 H38D 106.5
C39" C38 H38D 110.0
C37 C38 H38E 106.5
C39 C38 H38E 106.5
C39" C38 H38E 132.4
H38D C38 H38E 106.5
C37 C38 H38F 112.8
C39 C38 H38F 105.8
C39" C38 H38F 114.4
H38D C38 H38F 8.5
H38E C38 H38F 98.9
C37 C38 H38K 112.2
C39 C38 H38K 87.8
C39" C38 H38K 112.2
H38D C38 H38K 120.6
H38E C38 H38K 20.2
H38F C38 H38K 112.2
C38 C39 C40 108.4(7)
C38 C39 H39A 110.0
C40 C39 H39A 110.0
C38 C39 H39B 110.0
C40 C39 H39B 110.0
H39A C39 H39B 108.4
C39 C40 C41 105.0(7)
C39 C40 H40A 110.7
C41 C40 H40A 110.7
C39 C40 H40B 110.7
C41 C40 H40B 110.7
H40A C40 H40B 108.8
C40" C39" C38 106.8(11)
C40" C39" H39C 110.4
C38 C39" H39C 110.4
C40" C39" H39D 110.4
C38 C39" H39D 110.4
H39C C39" H39D 108.6
C39" C40" C41 108.3(11)
C39" C40" H40G 110.0
C41 C40" H40G 110.0
C39" C40" H40H 110.0
C41 C40" H40H 110.0
H40G C40" H40H 108.4
C42 C41 C40" 132.1(9)
C42 C41 C40 104.4(7)
C40" C41 C40 37.6(5)
C42 C41 H41G 110.9
C40" C41 H41G 110.8
C40 C41 H41G 110.9
C42 C41 H41T 110.9
C40" C41 H41T 76.2
C40 C41 H41T 110.9
H41G C41 H41T 108.9
C42 C41 H41Y 105.4
C40" C41 H41Y 102.7
C40 C41 H41Y 140.1
H41G C41 H41Y 82.2
H41T C41 H41Y 32.5
C42 C41 H41K 106.7
C40" C41 H41K 101.6
C40 C41 H41K 89.8
H41G C41 H41K 24.3
H41T C41 H41K 130.1
H41Y C41 H41K 106.2
C41 C42 H42A 109.5
C41 C42 H42B 109.5
H42A C42 H42B 109.5
C41 C42 H42C 109.5
H42A C42 H42C 109.5
H42B C42 H42C 109.5
C6' C1' C2' 114.7(3)
C6' C1' C19' 119.3(4)
C2' C1' C19' 125.9(3)
C1' C2' N1' 129.4(4)
C1' C2' C3' 122.6(4)
N1' C2' C3' 108.0(3)
C4' C3' C8' 132.9(4)
C4' C3' C2' 120.7(4)
C8' C3' C2' 106.3(4)
C5' C4' C3' 117.0(4)
C5' C4' C25' 125.6(3)
C3' C4' C25' 117.4(4)
C4' C5' N2' 129.5(4)
C4' C5' C6' 122.0(3)
N2' C5' C6' 108.4(4)
C1' C6' C5' 123.0(4)
C1' C6' C13' 129.8(4)
C5' C6' C13' 107.2(3)
C12' C7' C8' 124.2(5)
C12' C7' N1' 126.4(5)
C8' C7' N1' 109.4(4)
C7' C8' C9' 117.0(4)
C7' C8' C3' 108.3(4)
C9' C8' C3' 134.5(4)
C10' C9' C8' 120.4(5)
C10' C9' H9' 119.8
C8' C9' H9' 119.8
C9' C10' C11' 119.6(5)
C9' C10' H10' 120.2
C11' C10' H10' 120.2
C12' C11' C10' 122.2(5)
C12' C11' H11' 118.9
C10' C11' H11' 118.9
C11' C12' C7' 116.6(5)
C11' C12' H12' 121.7
C7' C12' H12' 121.7
C18' C13' C14' 118.5(4)
C18' C13' C6' 135.9(4)
C14' C13' C6' 105.6(4)
N2' C14' C15' 129.2(4)
N2' C14' C13' 110.1(4)
C15' C14' C13' 120.6(4)
C16' C15' C14' 118.8(4)
C16' C15' H15' 120.6
C14' C15' H15' 120.6
C15' C16' C17' 121.0(5)
C15' C16' H16' 119.5
C17' C16' H16' 119.5
C18' C17' C16' 120.9(5)
C18' C17' H17' 119.6
C16' C17' H17' 119.6
C17' C18' C13' 120.2(4)
C17' C18' H18' 119.9
C13' C18' H18' 119.9
C20' C19' C24' 118.2(4)
C20' C19' C1' 121.5(4)
C24' C19' C1' 120.2(4)
C19' C20' C21' 121.2(4)
C19' C20' H20' 119.4
C21' C20' H20' 119.4
C22' C21' C20' 120.2(5)
C22' C21' H21' 119.9
C20' C21' H21' 119.9
C21' C22' C23' 119.4(5)
C21' C22' H22' 120.3
C23' C22' H22' 120.3
C22' C23' C24' 120.9(5)
C22' C23' H23' 119.6
C24' C23' H23' 119.6
C19' C24' C23' 120.1(5)
C19' C24' H24' 119.9
C23' C24' H24' 119.9
C30' C25' C26' 119.4(4)
C30' C25' C4' 119.6(4)
C26' C25' C4' 120.8(4)
C25' C26' C27' 119.0(5)
C25' C26' H26' 120.5
C27' C26' H26' 120.5
C28' C27' C26' 121.4(5)
C28' C27' H27' 119.3
C26' C27' H27' 119.3
C27' C28' C29' 119.6(5)
C27' C28' H28' 120.2
C29' C28' H28' 120.2
C28' C29' C30' 120.2(5)
C28' C29' H29' 119.9
C30' C29' H29' 119.9
C25' C30' C29' 120.4(5)
C25' C30' H30' 119.8
C29' C30' H30' 119.8
N2' C31' C32' 115.0(4)
N2' C31' H31C 108.5
C32' C31' H31C 108.5
N2' C31' H31D 108.5
C32' C31' H31D 108.5
H31C C31' H31D 107.5
C31' C32' C33' 112.0(4)
C31' C32' H32C 109.2
C33' C32' H32C 109.2
C31' C32' H32G 109.2
C33' C32' H32G 109.2
H32C C32' H32G 107.9
C34' C33' C32' 115.2(4)
C34' C33' H33G 108.5
C32' C33' H33G 108.5
C34' C33' H33H 108.5
C32' C33' H33H 108.5
H33G C33' H33H 107.5
C33' C34' C35' 113.0(4)
C33' C34' H34G 109.0
C35' C34' H34G 109.0
C33' C34' H34H 109.0
C35' C34' H34H 109.0
H34G C34' H34H 107.8
C36' C35' C34' 114.1(5)
C36' C35' H35C 108.7
C34' C35' H35C 108.7
C36' C35' H35D 108.7
C34' C35' H35D 108.7
H35C C35' H35D 107.6
C35' C36' H36D 109.5
C35' C36' H36E 109.5
H36D C36' H36E 109.5
C35' C36' H36F 109.5
H36D C36' H36F 109.5
H36E C36' H36F 109.5
N1' C37' C38' 113.7(4)
N1' C37' H37C 108.8
C38' C37' H37C 108.8
N1' C37' H37D 108.8
C38' C37' H37D 108.8
H37C C37' H37D 107.7
C37' C38' C39' 111.4(4)
C37' C38' H38C 109.3
C39' C38' H38C 109.3
C37' C38' H38G 109.3
C39' C38' H38G 109.3
H38C C38' H38G 108.0
C40' C39' C38' 117.3(5)
C40' C39' H39G 108.0
C38' C39' H39G 108.0
C40' C39' H39H 108.0
C38' C39' H39H 108.0
H39G C39' H39H 107.2
C39' C40' C41" 137.8(12)
C39' C40' C41' 107.7(6)
C41" C40' C41' 36.6(8)
C39' C40' H40C 110.2
C41" C40' H40C 105.4
C41' C40' H40C 110.2
C39' C40' H40D 110.2
C41" C40' H40D 78.3
C41' C40' H40D 110.2
H40C C40' H40D 108.5
C39' C40' H40E 105.1
C41" C40' H40E 101.0
C41' C40' H40E 95.4
H40C C40' H40E 19.1
H40D C40' H40E 126.4
C39' C40' H40F 102.4
C41" C40' H40F 102.4
C41' C40' H40F 137.9
H40C C40' H40F 85.5
H40D C40' H40F 29.7
H40E C40' H40F 104.6
C42' C41' C40' 111.4(10)
C42' C41' H41C 109.4
C40' C41' H41C 109.4
C42' C41' H41D 109.4
C40' C41' H41D 109.4
H41C C41' H41D 108.0
C40' C41" C42" 96.4(13)
C40' C41" H41E 112.5
C42" C41" H41E 112.5
C40' C41" H41F 112.5
C42" C41" H41F 112.5
H41E C41" H41F 110.0
C41" C42" H42G 109.5
C41" C42" H42H 109.5
H42G C42" H42H 109.5
C41" C42" H42I 109.5
H42G C42" H42I 109.5
H42H C42" H42I 109.5

loop_
_geom_bond_atom_site_label_1
_geom_bond_atom_site_label_2
_geom_bond_distance
N1 C7 1.387(5)
N1 C2 1.403(5)
N1 C31 1.436(5)
N2 C14 1.383(5)
N2 C5 1.422(5)
N2 C37 1.452(5)
N1' C7' 1.397(5)
N1' C2' 1.407(5)
N1' C37' 1.461(5)
N2' C14' 1.376(5)
N2' C5' 1.394(5)
N2' C31' 1.448(5)
C1 C2 1.395(5)
C1 C6 1.399(5)
C1 C19 1.487(5)
C2 C3 1.435(5)
C3 C4 1.391(5)
C3 C8 1.451(5)
C4 C5 1.397(5)
C4 C25 1.490(5)
C5 C6 1.419(5)
C6 C13 1.445(5)
C7 C8 1.394(6)
C7 C12 1.396(6)
C8 C9 1.396(5)
C9 C10 1.377(6)
C9 H9 0.9300
C10 C11 1.385(7)
C10 H10 0.9300
C11 C12 1.379(7)
C11 H11 0.9300
C12 H12 0.9300
C13 C18 1.389(5)
C13 C14 1.413(5)
C14 C15 1.378(6)
C15 C16 1.364(6)
C15 H15 0.9300
C16 C17 1.382(6)
C16 H16 0.9300
C17 C18 1.366(6)
C17 H17 0.9300
C18 H18 0.9300
C19 C24 1.375(5)
C19 C20 1.379(5)
C20 C21 1.390(6)
C20 H20 0.9300
C21 C22 1.378(6)
C21 H21 0.9300
C22 C23 1.361(7)
C22 H22 0.9300
C23 C24 1.362(6)
C23 H23 0.9300
C24 H24 0.9300
C25 C30 1.375(5)
C25 C26 1.382(5)
C26 C27 1.371(6)
C26 H26 0.9300
C27 C28 1.363(6)
C27 H27 0.9300
C28 C29 1.366(6)
C28 H28 0.9300
C29 C30 1.381(6)
C29 H29 0.9300
C30 H30 0.9300
C31 C32 1.484(7)
C31 H31A 0.9700
C31 H31B 0.9700
C32 C33" 1.501(12)
C32 C33 1.629(9)
C32 H32D 0.9700
C32 H32E 0.9700
C32 H32F 0.9555
C32 H32K 0.9663
C33 C34 1.572(10)
C33 H33A 0.9700
C33 H33B 0.9700
C34 C35 1.566(10)
C34 H34A 0.9700
C34 H34B 0.9700
C33" C34" 1.409(15)
C33" H33C 0.9700
C33" H33D 0.9700
C34" C35 1.612(12)
C34" H34C 0.9700
C34" H34D 0.9700
C35 C36 1.469(8)
C35 H35G 0.9700
C35 H35E 0.9700
C35 H35F 0.9538
C35 H35K 0.9519
C36 H36A 0.9600
C36 H36B 0.9600
C36 H36C 0.9600
C37 C38 1.505(7)
C37 H37A 0.9700
C37 H37B 0.9700
C38 C39 1.526(10)
C38 C39" 1.674(12)
C38 H38D 0.9700
C38 H38E 0.9700
C38 H38F 0.9534
C38 H38K 0.9655
C39 C40 1.537(11)
C39 H39A 0.9700
C39 H39B 0.9700
C40 C41 1.592(10)
C40 H40A 0.9700
C40 H40B 0.9700
C39" C40" 1.454(14)
C39" H39C 0.9700
C39" H39D 0.9700
C40" C41 1.482(15)
C40" H40G 0.9700
C40" H40H 0.9700
C41 C42 1.470(9)
C41 H41G 0.9700
C41 H41T 0.9700
C41 H41Y 0.9616
C41 H41K 0.9572
C42 H42A 0.9600
C42 H42B 0.9600
C42 H42C 0.9600
C1' C6' 1.400(5)
C1' C2' 1.402(5)
C1' C19' 1.491(5)
C2' C3' 1.440(5)
C3' C4' 1.396(5)
C3' C8' 1.426(5)
C4' C5' 1.378(5)
C4' C25' 1.512(5)
C5' C6' 1.415(5)
C6' C13' 1.449(6)
C7' C12' 1.383(6)
C7' C8' 1.391(6)
C8' C9' 1.409(6)
C9' C10' 1.385(6)
C9' H9' 0.9300
C10' C11' 1.391(6)
C10' H10' 0.9300
C11' C12' 1.380(7)
C11' H11' 0.9300
C12' H12' 0.9300
C13' C18' 1.387(6)
C13' C14' 1.413(5)
C14' C15' 1.409(6)
C15' C16' 1.350(6)
C15' H15' 0.9300
C16' C17' 1.396(6)
C16' H16' 0.9300
C17' C18' 1.365(6)
C17' H17' 0.9300
C18' H18' 0.9300
C19' C20' 1.372(5)
C19' C24' 1.376(5)
C20' C21' 1.375(6)
C20' H20' 0.9300
C21' C22' 1.357(6)
C21' H21' 0.9300
C22' C23' 1.362(7)
C22' H22' 0.9300
C23' C24' 1.379(6)
C23' H23' 0.9300
C24' H24' 0.9300
C25' C30' 1.374(6)
C25' C26' 1.383(6)
C26' C27' 1.394(6)
C26' H26' 0.9300
C27' C28' 1.353(7)
C27' H27' 0.9300
C28' C29' 1.368(7)
C28' H28' 0.9300
C29' C30' 1.385(6)
C29' H29' 0.9300
C30' H30' 0.9300
C31' C32' 1.510(5)
C31' H31C 0.9700
C31' H31D 0.9700
C32' C33' 1.514(6)
C32' H32C 0.9700
C32' H32G 0.9700
C33' C34' 1.483(6)
C33' H33G 0.9700
C33' H33H 0.9700
C34' C35' 1.556(7)
C34' H34G 0.9700
C34' H34H 0.9700
C35' C36' 1.430(7)
C35' H35C 0.9700
C35' H35D 0.9700
C36' H36D 0.9600
C36' H36E 0.9600
C36' H36F 0.9600
C37' C38' 1.505(6)
C37' H37C 0.9700
C37' H37D 0.9700
C38' C39' 1.519(6)
C38' H38C 0.9700
C38' H38G 0.9700
C39' C40' 1.466(6)
C39' H39G 0.9700
C39' H39H 0.9700
C40' C41" 1.514(16)
C40' C41' 1.578(11)
C40' H40C 0.9700
C40' H40D 0.9700
C40' H40E 0.9620
C40' H40F 0.9588
C41' C42' 1.480(11)
C41' H41C 0.9700
C41' H41D 0.9700
C42' H42D 0.9600
C42' H42E 0.9600
C42' H42F 0.9600
C41" C42" 1.568(17)
C41" H41E 0.9700
C41" H41F 0.9700
C42" H42G 0.9600
C42" H42H 0.9600
C42" H42I 0.9600

loop_
_geom_torsion_atom_site_label_1
_geom_torsion_atom_site_label_2
_geom_torsion_atom_site_label_3
_geom_torsion_atom_site_label_4
_geom_torsion
C6 C1 C2 N1 179.1(4)
C19 C1 C2 N1 -1.7(7)
C6 C1 C2 C3 1.7(6)
C19 C1 C2 C3 -179.1(4)
C7 N1 C2 C1 180.0(4)
C31 N1 C2 C1 3.0(7)
C7 N1 C2 C3 -2.3(5)
C31 N1 C2 C3 -179.4(4)
C1 C2 C3 C4 -0.9(6)
N1 C2 C3 C4 -178.9(4)
C1 C2 C3 C8 179.5(4)
N1 C2 C3 C8 1.5(4)
C2 C3 C4 C5 0.1(6)
C8 C3 C4 C5 179.6(4)
C2 C3 C4 C25 -177.7(4)
C8 C3 C4 C25 1.8(7)
C3 C4 C5 C6 -0.2(6)
C25 C4 C5 C6 177.5(4)
C3 C4 C5 N2 178.6(4)
C25 C4 C5 N2 -3.7(7)
C14 N2 C5 C4 -178.3(4)
C37 N2 C5 C4 -4.4(7)
C14 N2 C5 C6 0.6(4)
C37 N2 C5 C6 174.5(4)
C2 C1 C6 C5 -1.8(5)
C19 C1 C6 C5 179.0(4)
C2 C1 C6 C13 179.8(4)
C19 C1 C6 C13 0.6(6)
C4 C5 C6 C1 1.1(6)
N2 C5 C6 C1 -177.9(3)
C4 C5 C6 C13 179.8(4)
N2 C5 C6 C13 0.8(4)
C2 N1 C7 C8 2.3(5)
C31 N1 C7 C8 179.5(4)
C2 N1 C7 C12 -178.9(4)
C31 N1 C7 C12 -1.7(7)
N1 C7 C8 C9 178.4(4)
C12 C7 C8 C9 -0.5(7)
N1 C7 C8 C3 -1.3(5)
C12 C7 C8 C3 179.8(4)
C4 C3 C8 C7 -179.7(4)
C2 C3 C8 C7 -0.2(4)
C4 C3 C8 C9 0.7(8)
C2 C3 C8 C9 -179.8(5)
C7 C8 C9 C10 1.7(6)
C3 C8 C9 C10 -178.7(5)
C8 C9 C10 C11 -0.8(7)
C9 C10 C11 C12 -1.3(8)
C10 C11 C12 C7 2.5(8)
N1 C7 C12 C11 179.7(4)
C8 C7 C12 C11 -1.6(7)
C1 C6 C13 C18 -2.2(8)
C5 C6 C13 C18 179.3(5)
C1 C6 C13 C14 176.7(4)
C5 C6 C13 C14 -1.9(4)
C5 N2 C14 C15 177.5(4)
C37 N2 C14 C15 3.1(7)
C5 N2 C14 C13 -1.8(5)
C37 N2 C14 C13 -176.3(4)
C18 C13 C14 C15 2.0(6)
C6 C13 C14 C15 -177.1(4)
C18 C13 C14 N2 -178.7(4)
C6 C13 C14 N2 2.3(4)
N2 C14 C15 C16 179.8(5)
C13 C14 C15 C16 -0.9(7)
C14 C15 C16 C17 -1.6(8)
C15 C16 C17 C18 3.2(8)
C16 C17 C18 C13 -2.1(7)
C14 C13 C18 C17 -0.5(6)
C6 C13 C18 C17 178.3(4)
C2 C1 C19 C24 92.1(5)
C6 C1 C19 C24 -88.7(5)
C2 C1 C19 C20 -89.7(5)
C6 C1 C19 C20 89.5(5)
C24 C19 C20 C21 -1.0(6)
C1 C19 C20 C21 -179.2(4)
C19 C20 C21 C22 -0.5(7)
C20 C21 C22 C23 1.2(8)
C21 C22 C23 C24 -0.3(9)
C22 C23 C24 C19 -1.2(8)
C20 C19 C24 C23 1.9(6)
C1 C19 C24 C23 -179.9(4)
C3 C4 C25 C30 92.8(5)
C5 C4 C25 C30 -84.8(5)
C3 C4 C25 C26 -85.0(5)
C5 C4 C25 C26 97.4(5)
C30 C25 C26 C27 0.1(7)
C4 C25 C26 C27 178.0(4)
C25 C26 C27 C28 1.3(7)
C26 C27 C28 C29 -1.1(8)
C27 C28 C29 C30 -0.3(8)
C26 C25 C30 C29 -1.6(7)
C4 C25 C30 C29 -179.5(4)
C28 C29 C30 C25 1.7(7)
C7 N1 C31 C32 -82.8(6)
C2 N1 C31 C32 93.9(5)
N1 C31 C32 C33" 158.7(8)
N1 C31 C32 C33 -177.2(5)
C31 C32 C33 C34 -178.6(7)
C33" C32 C33 C34 -35.3(11)
C32 C33 C34 C35 179.7(6)
C31 C32 C33" C34" 92.1(15)
C33 C32 C33" C34" 45.1(11)
C32 C33" C34" C35 -175.5(9)
C33 C34 C35 C36 71.4(10)
C33 C34 C35 C34" 38.3(11)
C33" C34" C35 C36 161.6(14)
C33" C34" C35 C34 -45.4(11)
C14 N2 C37 C38 80.5(5)
C5 N2 C37 C38 -92.7(5)
N2 C37 C38 C39 -168.4(5)
N2 C37 C38 C39" 179.6(7)
C37 C38 C39 C40 -62.3(10)
C39" C38 C39 C40 -40.6(10)
C38 C39 C40 C41 179.2(6)
C37 C38 C39" C40" -164.8(13)
C39 C38 C39" C40" 33.2(10)
C38 C39" C40" C41 175.8(9)
C39" C40" C41 C42 -93.4(15)
C39" C40" C41 C40 -42.1(10)
C39 C40 C41 C42 173.4(8)
C39 C40 C41 C40" 30.2(10)
C6' C1' C2' N1' -179.1(4)
C19' C1' C2' N1' 5.0(7)
C6' C1' C2' C3' -0.5(5)
C19' C1' C2' C3' -176.5(4)
C7' N1' C2' C1' 177.0(4)
C37' N1' C2' C1' 6.2(6)
C7' N1' C2' C3' -1.7(4)
C37' N1' C2' C3' -172.5(4)
C1' C2' C3' C4' -0.1(6)
N1' C2' C3' C4' 178.7(3)
C1' C2' C3' C8' -178.2(3)
N1' C2' C3' C8' 0.6(4)
C8' C3' C4' C5' 178.0(4)
C2' C3' C4' C5' 0.5(5)
C8' C3' C4' C25' -0.4(7)
C2' C3' C4' C25' -177.9(4)
C3' C4' C5' N2' 178.7(4)
C25' C4' C5' N2' -3.0(7)
C3' C4' C5' C6' -0.4(5)
C25' C4' C5' C6' 177.9(4)
C14' N2' C5' C4' 179.9(4)
C31' N2' C5' C4' -7.3(7)
C14' N2' C5' C6' -0.8(4)
C31' N2' C5' C6' 171.9(4)
C2' C1' C6' C5' 0.7(5)
C19' C1' C6' C5' 176.9(4)
C2' C1' C6' C13' 179.9(4)
C19' C1' C6' C13' -3.9(6)
C4' C5' C6' C1' -0.3(6)
N2' C5' C6' C1' -179.6(4)
C4' C5' C6' C13' -179.6(4)
N2' C5' C6' C13' 1.1(4)
C2' N1' C7' C12' -178.0(4)
C37' N1' C7' C12' -6.7(7)
C2' N1' C7' C8' 2.2(5)
C37' N1' C7' C8' 173.5(4)
C12' C7' C8' C9' 3.2(7)
N1' C7' C8' C9' -177.1(4)
C12' C7' C8' C3' 178.4(4)
N1' C7' C8' C3' -1.8(5)
C4' C3' C8' C7' -177.1(4)
C2' C3' C8' C7' 0.7(5)
C4' C3' C8' C9' -3.0(8)
C2' C3' C8' C9' 174.8(5)
C7' C8' C9' C10' -1.9(7)
C3' C8' C9' C10' -175.6(5)
C8' C9' C10' C11' 0.9(7)
C9' C10' C11' C12' -1.0(8)
C10' C11' C12' C7' 2.1(8)
C8' C7' C12' C11' -3.2(8)
N1' C7' C12' C11' 177.0(5)
C1' C6' C13' C18' 1.0(8)
C5' C6' C13' C18' -179.7(5)
C1' C6' C13' C14' 179.8(4)
C5' C6' C13' C14' -0.9(4)
C5' N2' C14' C15' 177.7(4)
C31' N2' C14' C15' 4.3(7)
C5' N2' C14' C13' 0.2(5)
C31' N2' C14' C13' -173.1(4)
C18' C13' C14' N2' 179.5(4)
C6' C13' C14' N2' 0.4(5)
C18' C13' C14' C15' 1.7(6)
C6' C13' C14' C15' -177.3(4)
N2' C14' C15' C16' -177.9(4)
C13' C14' C15' C16' -0.7(7)
C14' C15' C16' C17' -0.3(7)
C15' C16' C17' C18' 0.1(8)
C16' C17' C18' C13' 1.0(7)
C14' C13' C18' C17' -1.9(6)
C6' C13' C18' C17' 176.7(5)
C6' C1' C19' C20' 88.4(5)
C2' C1' C19' C20' -95.9(5)
C6' C1' C19' C24' -87.6(5)
C2' C1' C19' C24' 88.1(5)
C24' C19' C20' C21' 0.6(6)
C1' C19' C20' C21' -175.4(4)
C19' C20' C21' C22' -1.6(7)
C20' C21' C22' C23' 1.8(8)
C21' C22' C23' C24' -1.0(8)
C20' C19' C24' C23' 0.1(6)
C1' C19' C24' C23' 176.2(4)
C22' C23' C24' C19' 0.1(7)
C5' C4' C25' C30' -86.4(5)
C3' C4' C25' C30' 91.8(5)
C5' C4' C25' C26' 98.7(5)
C3' C4' C25' C26' -83.0(5)
C30' C25' C26' C27' 2.5(7)
C4' C25' C26' C27' 177.4(4)
C25' C26' C27' C28' -1.9(8)
C26' C27' C28' C29' 0.9(9)
C27' C28' C29' C30' -0.6(8)
C26' C25' C30' C29' -2.3(7)
C4' C25' C30' C29' -177.2(4)
C28' C29' C30' C25' 1.3(7)
C14' N2' C31' C32' -87.9(5)
C5' N2' C31' C32' 100.2(5)
N2' C31' C32' C33' 179.8(4)
C31' C32' C33' C34' 173.5(4)
C32' C33' C34' C35' 177.2(5)
C33' C34' C35' C36' -179.4(5)
C7' N1' C37' C38' 92.2(5)
C2' N1' C37' C38' -98.3(5)
N1' C37' C38' C39' 177.9(4)
C37' C38' C39' C40' -172.2(5)
C38' C39' C40' C41" -154.4(13)
C38' C39' C40' C41' -179.8(6)
C39' C40' C41' C42' -174.0(10)
C41" C40' C41' C42' 35.0(17)
C39' C40' C41" C42" -75(2)
C41' C40' C41" C42" -31.9(12)
